data_4301792
loop_
_publ_author_name
'Patrick E. Ryan'
'Christophe Lescop'
'Dominic Lalibert\'e'
'Tamara Hamilton'
'Thierry Maris'
'James D. Wuest'

_publ_contact_author_address
;
D\'epartement de Chimie, 
Universit\'e de Montr\'eal,
Montr\'eal, Qu\'ebec H3C 3J7, Canada
;
_publ_contact_author_email james.d.wuest@umontreal.ca
_publ_contact_author_fax '1 (514) 340-5290'
_publ_contact_author_name 'James D. Wuest'
_publ_contact_author_phone '1 (514) 340-5178'
_publ_section_title
;
Engineering New Metal-Organic Frameworks Built from Flexible Tetrapyridines
Coordinated to Cu(II) and Cu(I)
;
_journal_name_full 'Inorganic Chemistry'
_journal_page_first 2793
_journal_page_last 2807
_journal_paper_doi 10.1021/ic8019809
_journal_volume 48
_journal_year 2009
_chemical_compound_source 'Synthesized by the authors. See text'
_chemical_formula_moiety 'C49 H40 Cu N4 O4, B F4, 4(C2 H3 N), 6(H2 O)'
_chemical_formula_sum 'C57 H64 B Cu F4 N8 O10'
_chemical_formula_weight 1171.51
_chemical_name_systematic
; 
 ? 
;
_space_group_IT_number 85
_symmetry_cell_setting tetragonal
_symmetry_space_group_name_Hall '-P 4a'
_symmetry_space_group_name_H-M 'P 4/n :2'
_atom_sites_solution_hydrogens geom
_atom_sites_solution_primary direct
_atom_sites_solution_secondary difmap
_audit_creation_method SHELXL97
_cell_angle_alpha 90.00
_cell_angle_beta 90.00
_cell_angle_gamma 90.00
_cell_formula_units_Z 2
_cell_length_a 15.2141(1)
_cell_length_b 15.2141(1)
_cell_length_c 13.2235(2)
_cell_measurement_reflns_used 17703
_cell_measurement_temperature 223(2)
_cell_measurement_theta_max 25.00
_cell_measurement_theta_min 15.00
_cell_volume 3060.83(5)
_computing_cell_refinement 'SAINT V6.35A (Bruker AXS, 2002)'
_computing_data_collection 'SMART v5.059 (Bruker, 1999)'
_computing_data_reduction 'SAINT V6.35A (Bruker AXS, 2002)'
_computing_molecular_graphics 'ATOMS (Dowty, 2003)'
_computing_publication_material 'UdMX (Maris, 2004)'
_computing_structure_refinement 'SHELXL97 (Sheldrick, 2008)'
_computing_structure_solution 'SHELXS97 (Sheldrick, 2008)'
_diffrn_ambient_temperature 223(2)
_diffrn_detector_area_resol_mean 5.5
_diffrn_measured_fraction_theta_full 0.999
_diffrn_measured_fraction_theta_max 0.999
_diffrn_measurement_device_type 'Bruker AXS Smart 2k/Platform'
_diffrn_measurement_method \w
_diffrn_radiation_monochromator graphite
_diffrn_radiation_source 'X-ray Sealed Tube'
_diffrn_radiation_type CuK\a
_diffrn_radiation_wavelength 1.54178
_diffrn_reflns_av_R_equivalents 0.097
_diffrn_reflns_av_sigmaI/netI 0.0015
_diffrn_reflns_limit_h_max 18
_diffrn_reflns_limit_h_min -18
_diffrn_reflns_limit_k_max 18
_diffrn_reflns_limit_k_min -18
_diffrn_reflns_limit_l_max 16
_diffrn_reflns_limit_l_min -16
_diffrn_reflns_number 23931
_diffrn_reflns_theta_full 74.49
_diffrn_reflns_theta_max 74.49
_diffrn_reflns_theta_min 5.30
_diffrn_standards_decay_% 0.00
_diffrn_standards_number 5
_exptl_absorpt_coefficient_mu 1.117
_exptl_absorpt_correction_T_max 0.8400
_exptl_absorpt_correction_T_min 0.7600
_exptl_absorpt_correction_type multi-scan
_exptl_absorpt_process_details 'Sadabs Sheldrick, 2002)'
_exptl_crystal_colour Colorless
_exptl_crystal_density_diffrn 1.271
_exptl_crystal_density_method 'not measured'
_exptl_crystal_description block
_exptl_crystal_F_000 1224
_exptl_crystal_size_max 0.30
_exptl_crystal_size_mid 0.30
_exptl_crystal_size_min 0.15
_refine_diff_density_max 0.380
_refine_diff_density_min -0.349
_refine_diff_density_rms 0.058
_refine_ls_extinction_method none
_refine_ls_goodness_of_fit_ref 0.928
_refine_ls_hydrogen_treatment constr
_refine_ls_matrix_type full
_refine_ls_number_parameters 201
_refine_ls_number_reflns 3148
_refine_ls_number_restraints 9
_refine_ls_restrained_S_all 0.987
_refine_ls_R_factor_all 0.0583
_refine_ls_R_factor_gt 0.0422
_refine_ls_shift/su_max 0.003
_refine_ls_shift/su_mean 0.001
_refine_ls_structure_factor_coef Fsqd
_refine_ls_weighting_details 'calc w=1/[\s^2^(Fo^2^)+(0.1085P)^2^] where P=(Fo^2^+2Fc^2^)/3'
_refine_ls_weighting_scheme calc
_refine_ls_wR_factor_gt 0.0990
_refine_ls_wR_factor_ref 0.1234
_reflns_number_gt 3128
_reflns_number_total 3148
_reflns_threshold_expression I>2\s(I)
_cod_data_source_file ic8019809_si_001_6.cif
_cod_data_source_block jiw471
_cod_depositor_comments
;
The following automatic conversions were performed:
'_geom_bond_publ_flag' value 'Y' changed to 'y' according to
'/home/saulius/struct/CIF-dictionaries/cif_core.dic' dictionary named
'cif_core.dic' version 2.4.1 from 2010-06-29 (26
times).

'_geom_angle_publ_flag' value 'Y' changed to 'y' according to
'/home/saulius/struct/CIF-dictionaries/cif_core.dic' dictionary named
'cif_core.dic' version 2.4.1 from 2010-06-29 (35
times).

'_geom_torsion_publ_flag' value 'Y' changed to 'y' according to
'/home/saulius/struct/CIF-dictionaries/cif_core.dic' dictionary named
'cif_core.dic' version 2.4.1 from 2010-06-29 (36 times).

Automatic conversion script
Id: cif_fix_enum 1527 2010-12-29 10:47:43Z saulius 
;
_cod_original_sg_symbol_H-M 'P 4/n'
_cod_database_code 4301792

loop_
_symmetry_equiv_pos_as_xyz
'x, y, z'
'-x+1/2, -y+1/2, z'
'-y+1/2, x, z'
'y, -x+1/2, z'
'-x, -y, -z'
'x-1/2, y-1/2, -z'
'y-1/2, -x, -z'
'-y, x-1/2, -z'

loop_
_atom_site_label
_atom_site_type_symbol
_atom_site_fract_x
_atom_site_fract_y
_atom_site_fract_z
_atom_site_U_iso_or_equiv
_atom_site_adp_type
_atom_site_occupancy
_atom_site_symmetry_multiplicity
_atom_site_calc_flag
_atom_site_refinement_flags
_atom_site_disorder_assembly
_atom_site_disorder_group
Cu1 Cu 0.2500 -0.2500 0.0000 0.033(3) Uani 1 4 d S . 1
O1 O 0.6555(6) 0.2052(5) 0.3647(7) 0.038(4) Uani 1 1 d . A 1
N1 N 0.3206(7) -0.1568(7) 0.0749(7) 0.038(4) Uani 1 1 d . A 1
C1 C 0.3371(11) -0.0793(9) 0.0316(12) 0.050(5) Uani 1 1 d . A 1
H1 H 0.3072 -0.0654 -0.0285 0.059 Uiso 1 1 calc R A 1
C2 C 0.3956(10) -0.0185(9) 0.0700(10) 0.049(4) Uani 1 1 d . A 1
H2 H 0.4046 0.0351 0.0362 0.059 Uiso 1 1 calc R A 1
C3 C 0.4410(8) -0.0366(7) 0.1584(8) 0.037(4) Uani 1 1 d . A 1
C4 C 0.4231(9) -0.1175(8) 0.2040(9) 0.041(4) Uani 1 1 d . A 1
H4 H 0.4518 -0.1331 0.2643 0.049 Uiso 1 1 calc R A 1
C5 C 0.3639(9) -0.1741(8) 0.1613(8) 0.039(4) Uani 1 1 d . A 1
H5 H 0.3529 -0.2278 0.1940 0.047 Uiso 1 1 calc R A 1
C6 C 0.5032(8) 0.0265(9) 0.2046(9) 0.037(4) Uani 1 1 d . A 1
C7 C 0.4875(9) 0.1166(9) 0.2009(9) 0.040(4) Uani 1 1 d . A 1
H7 H 0.4404 0.1380 0.1620 0.048 Uiso 1 1 calc R A 1
C8 C 0.5397(9) 0.1753(8) 0.2534(9) 0.040(4) Uani 1 1 d . A 1
H8 H 0.5278 0.2359 0.2508 0.048 Uiso 1 1 calc R A 1
C9 C 0.6103(8) 0.1440(7) 0.3103(8) 0.033(4) Uani 1 1 d . A 1
C10 C 0.6302(8) 0.0545(8) 0.3102(9) 0.037(4) Uani 1 1 d . A 1
H10 H 0.6798 0.0334 0.3452 0.045 Uiso 1 1 calc R A 1
C11 C 0.5762(8) -0.0028(8) 0.2582(9) 0.039(4) Uani 1 1 d . A 1
H11 H 0.5892 -0.0632 0.2590 0.047 Uiso 1 1 calc R A 1
C12 C 0.7197(7) 0.1730(7) 0.4347(8) 0.031(4) Uani 1 1 d . A 1
H12A H 0.7697 0.1479 0.3981 0.038 Uiso 1 1 calc R A 1
H12B H 0.6939 0.1270 0.4773 0.038 Uiso 1 1 calc R A 1
C13 C 0.7500 0.2500 0.5000 0.029(6) Uani 1 4 d S . 1
B20 B 0.2500 0.2500 0.241(4) 0.12(3) Uani 1 4 d SD . 2
F21 F 0.2500 0.2500 0.339(3) 0.18(2) Uani 1 4 d SD B 2
F22 F 0.232(3) 0.3467(10) 0.226(3) 0.15(3) Uani 0.50 1 d PD . 2
F23 F 0.178(4) 0.218(3) 0.205(5) 0.12(3) Uani 0.25 1 d PD . 2
N20 N 0.160(2) 0.021(2) 0.5466(18) 0.111(10) Uani 1 1 d . C 2
C21 C 0.120(2) 0.065(2) 0.4968(13) 0.074(8) Uani 1 1 d . C 2
C22 C 0.068(2) 0.1233(19) 0.4332(18) 0.090(8) Uani 1 1 d . C 2
H22A H 0.1030 0.1416 0.3754 0.135 Uiso 1 1 calc R C 2
H22B H 0.0508 0.1746 0.4719 0.135 Uiso 1 1 calc R C 2
H22C H 0.0163 0.0925 0.4099 0.135 Uiso 1 1 calc R C 2
O30 O 0.2148(14) 0.1160(18) 0.9172(18) 0.114(8) Uani 1 1 d . D 3
H30A H 0.2539 0.1558 0.8952 0.171 Uiso 0.25 1 d PR D 3
H30B H 0.1768 0.1205 0.9688 0.171 Uiso 0.25 1 d PR D 3
O31 O 0.2500 0.2500 0.952(3) 0.14(2) Uani 1 4 d S E 4
H31A H 0.1915 0.2454 0.9455 0.214 Uiso 1 1 d R E 4
H31B H 0.2727 0.2547 0.8902 0.214 Uiso 1 1 d R E 4
O32 O 0.2447 0.1727 0.690(3) 0.13(3) Uani 0.25 1 d PR E -5
H32A H 0.2500 0.2309 0.6992 0.191 Uiso 0.25 1 d PR E -5
H32B H 0.2435 0.1487 0.7516 0.191 Uiso 0.25 1 d PR E -5

loop_
_atom_site_aniso_label
_atom_site_aniso_U_11
_atom_site_aniso_U_22
_atom_site_aniso_U_33
_atom_site_aniso_U_23
_atom_site_aniso_U_13
_atom_site_aniso_U_12
Cu1 0.029(4) 0.029(4) 0.043(5) 0.000 0.000 0.000
O1 0.042(5) 0.030(5) 0.041(6) 0.000(3) -0.013(3) -0.002(3)
N1 0.042(6) 0.033(6) 0.039(6) 0.000(4) -0.005(4) -0.004(4)
C1 0.061(9) 0.041(8) 0.047(8) 0.009(6) -0.020(7) -0.014(6)
C2 0.062(8) 0.038(7) 0.048(8) 0.009(5) -0.016(6) -0.017(6)
C3 0.038(6) 0.034(6) 0.039(7) -0.002(4) -0.002(4) -0.004(4)
C4 0.044(7) 0.039(7) 0.040(7) 0.002(4) -0.008(5) -0.005(5)
C5 0.046(7) 0.034(6) 0.038(7) 0.004(4) -0.003(5) -0.004(5)
C6 0.038(7) 0.037(7) 0.036(7) -0.002(5) -0.001(4) -0.007(4)
C7 0.041(7) 0.037(7) 0.043(7) 0.002(4) -0.011(4) -0.004(5)
C8 0.045(8) 0.031(7) 0.045(8) 0.002(4) -0.007(5) -0.003(4)
C9 0.036(6) 0.031(6) 0.033(6) -0.001(4) -0.001(4) -0.006(4)
C10 0.034(6) 0.035(6) 0.044(7) 0.000(4) -0.004(4) 0.001(4)
C11 0.042(7) 0.030(7) 0.044(7) -0.003(4) -0.002(4) -0.001(4)
C12 0.033(6) 0.029(6) 0.033(6) 0.000(4) -0.003(4) -0.001(3)
C13 0.028(9) 0.028(9) 0.032(13) 0.000 0.000 0.000
B20 0.12(4) 0.12(4) 0.13(6) 0.000 0.000 0.000
F21 0.18(4) 0.18(4) 0.19(5) 0.000 0.000 0.000
F22 0.15(4) 0.13(4) 0.18(5) 0.00(3) 0.06(4) -0.08(3)
F23 0.10(5) 0.11(6) 0.14(5) -0.05(5) -0.04(4) -0.03(5)
N20 0.13(2) 0.12(2) 0.088(13) 0.027(14) 0.032(14) 0.045(17)
C21 0.078(18) 0.079(18) 0.064(13) -0.004(8) 0.022(8) 0.011(14)
C22 0.112(19) 0.088(16) 0.071(11) -0.011(10) 0.008(12) 0.022(15)
O30 0.104(15) 0.117(17) 0.122(17) -0.006(14) -0.031(12) -0.004(12)
O31 0.16(4) 0.16(4) 0.11(3) 0.000 0.000 0.000
O32 0.15(9) 0.10(6) 0.13(7) -0.02(6) -0.01(7) 0.01(7)

loop_
_atom_type_symbol
_atom_type_description
_atom_type_scat_dispersion_real
_atom_type_scat_dispersion_imag
_atom_type_scat_source
C C 0.0181 0.0091 'International Tables Vol C Tables 4.2.6.8 and 6.1.1.4'
H H 0.0000 0.0000 'International Tables Vol C Tables 4.2.6.8 and 6.1.1.4'
B B 0.0090 0.0039 'International Tables Vol C Tables 4.2.6.8 and 6.1.1.4'
N N 0.0311 0.0180 'International Tables Vol C Tables 4.2.6.8 and 6.1.1.4'
O O 0.0492 0.0322 'International Tables Vol C Tables 4.2.6.8 and 6.1.1.4'
F F 0.0727 0.0534 'International Tables Vol C Tables 4.2.6.8 and 6.1.1.4'
Cu Cu -1.9646 0.5888 'International Tables Vol C Tables 4.2.6.8 and 6.1.1.4'

loop_
_geom_angle_atom_site_label_1
_geom_angle_atom_site_label_2
_geom_angle_atom_site_label_3
_geom_angle_site_symmetry_1
_geom_angle_site_symmetry_2
_geom_angle_site_symmetry_3
_geom_angle
_geom_angle_publ_flag
N1 CU1 N1 2_545 . . 121.8(5) y
N1 CU1 N1 2_545 . 7_655 103.7(2) y
N1 CU1 N1 . . 7_655 103.7(2) y
N1 CU1 N1 2_545 . 8 103.7(2) y
N1 CU1 N1 . . 8 103.7(2) y
N1 CU1 N1 7_655 . 8 121.8(5) y
C9 O1 C12 . . . 116.8(9) y
C1 N1 C5 . . . 116.4(12) y
C1 N1 CU1 . . . 120.4(8) y
C5 N1 CU1 . . . 122.4(8) y
N1 C1 C2 . . . 123.8(12) y
N1 C1 H1 . . . 118.1 ?
C2 C1 H1 . . . 118.1 ?
C1 C2 C3 . . . 119.9(12) y
C1 C2 H2 . . . 120.1 ?
C3 C2 H2 . . . 120.1 ?
C2 C3 C4 . . . 116.2(11) y
C2 C3 C6 . . . 122.5(11) y
C4 C3 C6 . . . 121.2(11) y
C5 C4 C3 . . . 120.2(11) y
C5 C4 H4 . . . 119.9 ?
C3 C4 H4 . . . 119.9 ?
N1 C5 C4 . . . 123.5(11) y
N1 C5 H5 . . . 118.3 ?
C4 C5 H5 . . . 118.3 ?
C11 C6 C7 . . . 118.0(12) y
C11 C6 C3 . . . 120.9(13) y
C7 C6 C3 . . . 121.0(12) y
C8 C7 C6 . . . 121.3(12) y
C8 C7 H7 . . . 119.3 ?
C6 C7 H7 . . . 119.3 ?
C7 C8 C9 . . . 119.5(12) y
C7 C8 H8 . . . 120.2 ?
C9 C8 H8 . . . 120.2 ?
O1 C9 C10 . . . 123.9(11) y
O1 C9 C8 . . . 116.1(11) y
C10 C9 C8 . . . 120.0(10) y
C11 C10 C9 . . . 119.1(11) y
C11 C10 H10 . . . 120.4 ?
C9 C10 H10 . . . 120.4 ?
C10 C11 C6 . . . 121.8(12) y
C10 C11 H11 . . . 119.1 ?
C6 C11 H11 . . . 119.1 ?
O1 C12 C13 . . . 108.0(7) y
O1 C12 H12A . . . 110.1 ?
C13 C12 H12A . . . 110.1 ?
O1 C12 H12B . . . 110.1 ?
C13 C12 H12B . . . 110.1 ?
H12A C12 H12B . . . 108.4 ?
C12 C13 C12 8_656 . 7_666 111.1(8) y
C12 C13 C12 8_656 . 2_655 108.7(4) y
C12 C13 C12 7_666 . 2_655 108.7(4) y
C12 C13 C12 8_656 . . 108.7(4) y
C12 C13 C12 7_666 . . 108.7(4) y
C12 C13 C12 2_655 . . 111.1(8) y
N20 C21 C22 . . . 179(3) y
C21 C22 H22A . . . 109.5 ?
C21 C22 H22B . . . 109.5 ?
H22A C22 H22B . . . 109.5 ?
C21 C22 H22C . . . 109.5 ?
H22A C22 H22C . . . 109.5 ?
H22B C22 H22C . . . 109.5 ?
H30A O30 H30B . . . 128.5 ?
H31A O31 H31B . . . 107.1 ?
H32A O32 H32B . . . 106.6 ?

loop_
_geom_bond_atom_site_label_1
_geom_bond_atom_site_label_2
_geom_bond_site_symmetry_1
_geom_bond_site_symmetry_2
_geom_bond_distance
_geom_bond_publ_flag
Cu1 N1 . 2_545 2.035(10) y
Cu1 N1 . . 2.035(10) y
Cu1 N1 . 7_655 2.035(10) y
Cu1 N1 . 8 2.035(10) y
O1 C9 . . 1.362(13) y
O1 C12 . . 1.432(12) y
N1 C1 . . 1.334(17) y
N1 C5 . . 1.345(15) y
C1 C2 . . 1.380(18) y
C1 H1 . . 0.94 ?
C2 C3 . . 1.385(17) y
C2 H2 . . 0.94 ?
C3 C4 . . 1.398(16) y
C3 C6 . . 1.479(17) y
C4 C5 . . 1.368(17) y
C4 H4 . . 0.94 ?
C5 H5 . . 0.94 ?
C6 C11 . . 1.392(18) y
C6 C7 . . 1.393(19) y
C7 C8 . . 1.382(16) y
C7 H7 . . 0.94 ?
C8 C9 . . 1.396(17) y
C8 H8 . . 0.94 ?
C9 C10 . . 1.395(15) y
C10 C11 . . 1.381(17) y
C10 H10 . . 0.94 ?
C11 H11 . . 0.94 ?
C12 C13 . . 1.527(10) y
C12 H12a . . 0.98 ?
C12 H12b . . 0.98 ?
C13 C12 . 8_656 1.527(10) y
B20 F23 . 4 1.29(3) y
B20 F21 . . 1.30(7) y
B20 F22 . . 1.509(14) y
N20 C21 . . 1.12(3) y
C21 C22 . . 1.46(4) y
C22 H22a . . 0.97 ?
C22 H22b . . 0.97 ?
C22 H22c . . 0.97 ?
O30 H30a . . 0.89 ?
O30 H30b . . 0.89 ?
O31 H31a . . 0.89 ?
O31 H31b . . 0.89 ?
O32 H32a . . 0.89 ?
O32 H32b . . 0.89 ?

loop_
_geom_hbond_atom_site_label_D
_geom_hbond_atom_site_label_H
_geom_hbond_atom_site_label_A
_geom_hbond_distance_DH
_geom_hbond_distance_HA
_geom_hbond_distance_DA
_geom_hbond_angle_DHA
_geom_hbond_site_symmetry_A
O30 H30A O30 0.9 2.19 2.98(4) 146.3 3
O32 H32A O32 0.9 1.47 2.356 167.5 2

loop_
_geom_torsion_atom_site_label_1
_geom_torsion_atom_site_label_2
_geom_torsion_atom_site_label_3
_geom_torsion_atom_site_label_4
_geom_torsion_site_symmetry_1
_geom_torsion_site_symmetry_2
_geom_torsion_site_symmetry_3
_geom_torsion_site_symmetry_4
_geom_torsion
_geom_torsion_publ_flag
N1 CU1 N1 C1 2_545 . . . -153.7(12) y
N1 CU1 N1 C1 7_655 . . . 90.4(13) y
N1 CU1 N1 C1 8 . . . -37.7(12) y
N1 CU1 N1 C5 2_545 . . . 37.0(8) y
N1 CU1 N1 C5 7_655 . . . -78.9(8) y
N1 CU1 N1 C5 8 . . . 153.0(9) y
C5 N1 C1 C2 . . . . 1(2) y
CU1 N1 C1 C2 . . . . -169.3(13) y
N1 C1 C2 C3 . . . . 0(3) y
C1 C2 C3 C4 . . . . -1(2) y
C1 C2 C3 C6 . . . . -178.7(14) y
C2 C3 C4 C5 . . . . 0(2) y
C6 C3 C4 C5 . . . . 178.5(13) y
C1 N1 C5 C4 . . . . -1(2) y
CU1 N1 C5 C4 . . . . 168.8(11) y
C3 C4 C5 N1 . . . . 0(2) y
C2 C3 C6 C11 . . . . -148.3(13) y
C4 C3 C6 C11 . . . . 33.6(19) y
C2 C3 C6 C7 . . . . 36(2) y
C4 C3 C6 C7 . . . . -142.5(13) y
C11 C6 C7 C8 . . . . -4(2) y
C3 C6 C7 C8 . . . . 172.7(12) y
C6 C7 C8 C9 . . . . 1(2) y
C12 O1 C9 C10 . . . . -8.0(16) y
C12 O1 C9 C8 . . . . 171.2(10) y
C7 C8 C9 O1 . . . . -176.2(11) y
C7 C8 C9 C10 . . . . 2.9(17) y
O1 C9 C10 C11 . . . . 175.3(11) y
C8 C9 C10 C11 . . . . -3.8(17) y
C9 C10 C11 C6 . . . . 1.0(17) y
C7 C6 C11 C10 . . . . 3(2) y
C3 C6 C11 C10 . . . . -173.5(12) y
C9 O1 C12 C13 . . . . -170.0(8) y
O1 C12 C13 C12 . . . 8_656 -172.5(8) y
O1 C12 C13 C12 . . . 7_666 66.5(5) y
O1 C12 C13 C12 . . . 2_655 -53.0(6) y
